data_9014932
loop_
_publ_author_name
'Averbuch-Pouchot M'

_publ_section_title
;
 Structure of an ammonium molybdenyl diphosphate (N H4)2 Mo O2 P2 O7
 _cod_database_code 1008370
;
_journal_name_full 'Acta Crystallographica, Section C'
_journal_page_first 2046
_journal_page_last 2048
_journal_paper_doi 10.1107/S0108270188008509
_journal_volume 44
_journal_year 1988
_chemical_formula_sum 'Mo N2 O9 P2'
_space_group_IT_number 15
_symmetry_space_group_name_Hall '-C 2yc'
_symmetry_space_group_name_H-M 'C 1 2/c 1'
_cell_angle_alpha 90
_cell_angle_beta 99.11
_cell_angle_gamma 90
_cell_length_a 13.984
_cell_length_b 8.297
_cell_length_c 15.81
_cell_formula_units_Z 8
_cell_volume 1811.221
_database_code_amcsd 0016280
_exptl_crystal_density_diffrn 2.420
_cod_duplicate_entry 1008370
_cod_original_formula_sum 'Mo P2 O9 N2'
_cod_database_code 9014932
_amcsd_formula_title 'H8 Mo N2 O9 P2'

loop_
_space_group_symop_operation_xyz
x,y,z
1/2+x,1/2+y,z
x,-y,1/2+z
1/2+x,1/2-y,1/2+z
-x,y,1/2-z
1/2-x,1/2+y,1/2-z
-x,-y,-z
1/2-x,1/2-y,-z

loop_
_atom_site_label
_atom_site_fract_x
_atom_site_fract_y
_atom_site_fract_z
Mo1 0.38558 0.12662 0.36163
P1 0.37596 0.07256 0.15739
P2 0.04204 0.30821 0.42872
O1 0.38340 0.00710 0.24955
O2 0.28360 0.15860 0.12720
O3 0.46490 0.16710 0.14530
O4 0.12700 0.41350 0.39970
O5 0.04980 0.40600 0.08370
O6 0.42320 0.22770 0.47647
O7 0.03550 0.15360 0.38020
O8 0.27850 0.05080 0.38060
O9 0.35240 0.30350 0.31270
N1 0.13850 0.14890 0.23180
N2 0.35590 0.40530 0.02090

loop_
_cod_related_entry_id
_cod_related_entry_database
_cod_related_entry_code
1 AMCSD 0016280
